data_8107036
loop_
_publ_author_name
'Karrouchi, Khalid'
'Radi, Smaail'
'Ansar, M-hammed'
'Taoufik, Jamal'
'Ghabbour, Hazem A.'
'Mabkhot, Yahia N.'

_publ_section_title
;
 Crystal structure of
 N&#x2032;-(4-(dimethylamino)benzylidene)-5-phenyl-1H-pyrazole-3-carbohydrazide,
 C19H19N5O
;
_journal_issue 3
_journal_name_full 'Zeitschrift f\"ur Kristallographie - New Crystal Structures'
_journal_page_first 883
_journal_page_last 886
_journal_paper_doi 10.1515/ncrs-2015-0303
_journal_volume 231
_journal_year 2016
_chemical_formula_sum 'C19 H19 N5 O'
_chemical_formula_weight 333.39
_space_group_crystal_system triclinic
_space_group_IT_number 2
_space_group_name_Hall '-P 1'
_space_group_name_H-M_alt 'P -1'
_atom_sites_solution_hydrogens mixed
_cell_angle_alpha 74.552(2)
_cell_angle_beta 83.174(2)
_cell_angle_gamma 62.534(2)
_cell_formula_units_Z 4
_cell_length_a 11.8865(6)
_cell_length_b 12.6289(7)
_cell_length_c 13.5579(7)
_cell_measurement_reflns_used 8485
_cell_measurement_temperature 100(2)
_cell_measurement_theta_max 26.29
_cell_measurement_theta_min 2.25
_cell_volume 1740.56(16)
_computing_cell_refinement 'Bruker SAINT'
_computing_data_collection 'Bruker APEX2'
_computing_data_reduction 'Bruker SAINT'
_computing_molecular_graphics 'Bruker SHELXTL'
_computing_publication_material 'Bruker SHELXTL'
_computing_structure_refinement 'SHELXL-2014 (Sheldrick 2014)'
_computing_structure_solution 'SHELXS-97 (Sheldrick 2008)'
_diffrn_ambient_temperature 100(2)
_diffrn_measured_fraction_theta_full 0.999
_diffrn_measured_fraction_theta_max 0.999
_diffrn_measurement_device_type 'Bruker APEX-II D8 venture'
_diffrn_measurement_method '\f and \w scans'
_diffrn_radiation_type MoK\a
_diffrn_radiation_wavelength 0.71073
_diffrn_reflns_av_R_equivalents 0.1401
_diffrn_reflns_av_unetI/netI 0.1049
_diffrn_reflns_Laue_measured_fraction_full 0.999
_diffrn_reflns_Laue_measured_fraction_max 0.999
_diffrn_reflns_limit_h_max 14
_diffrn_reflns_limit_h_min -14
_diffrn_reflns_limit_k_max 15
_diffrn_reflns_limit_k_min -15
_diffrn_reflns_limit_l_max 16
_diffrn_reflns_limit_l_min -16
_diffrn_reflns_number 35174
_diffrn_reflns_point_group_measured_fraction_full 0.999
_diffrn_reflns_point_group_measured_fraction_max 0.999
_diffrn_reflns_theta_full 24.999
_diffrn_reflns_theta_max 24.999
_diffrn_reflns_theta_min 2.129
_exptl_absorpt_coefficient_mu 0.083
_exptl_absorpt_correction_T_max 0.882
_exptl_absorpt_correction_T_min 0.754
_exptl_absorpt_correction_type multi-scan
_exptl_absorpt_process_details SADABS_Bruker_2014
_exptl_crystal_colour yellow
_exptl_crystal_density_diffrn 1.272
_exptl_crystal_description plate
_exptl_crystal_F_000 704
_exptl_crystal_size_max 0.574
_exptl_crystal_size_mid 0.435
_exptl_crystal_size_min 0.124
_refine_diff_density_max 0.276
_refine_diff_density_min -0.305
_refine_diff_density_rms 0.071
_refine_ls_extinction_coef .
_refine_ls_extinction_method none
_refine_ls_goodness_of_fit_ref 1.005
_refine_ls_hydrogen_treatment mixed
_refine_ls_matrix_type full
_refine_ls_number_parameters 471
_refine_ls_number_reflns 6115
_refine_ls_number_restraints 0
_refine_ls_restrained_S_all 1.005
_refine_ls_R_factor_all 0.0990
_refine_ls_R_factor_gt 0.0610
_refine_ls_shift/su_max 0.000
_refine_ls_shift/su_mean 0.000
_refine_ls_structure_factor_coef Fsqd
_refine_ls_weighting_details 'w=1/[\s^2^(Fo^2^)+(0.0900P)^2^] where P=(Fo^2^+2Fc^2^)/3'
_refine_ls_weighting_scheme calc
_refine_ls_wR_factor_gt 0.1472
_refine_ls_wR_factor_ref 0.1713
_reflns_Friedel_coverage 0.000
_reflns_Friedel_fraction_full .
_reflns_Friedel_fraction_max .
_reflns_number_gt 4172
_reflns_number_total 6115
_reflns_threshold_expression 'I > 2\s(I)'
_cod_data_source_file suppl_ncrs-2015-0303_suppl.cif
_cod_data_source_block a_a
_cod_database_code 8107036
_shelx_space_group_comment
;
The symmetry employed for this shelxl refinement is uniquely defined
by the following loop, which should always be used as a source of
symmetry information in preference to the above space-group names.
They are only intended as comments.
;
_shelx_estimated_absorpt_t_min 0.954
_shelx_estimated_absorpt_t_max 0.990

loop_
_space_group_symop_operation_xyz
'x, y, z'
'-x, -y, -z'

loop_
_atom_site_label
_atom_site_type_symbol
_atom_site_fract_x
_atom_site_fract_y
_atom_site_fract_z
_atom_site_U_iso_or_equiv
_atom_site_adp_type
_atom_site_occupancy
_atom_site_site_symmetry_order
_atom_site_calc_flag
_atom_site_refinement_flags_posn
_atom_site_refinement_flags_adp
_atom_site_refinement_flags_occupancy
_atom_site_disorder_assembly
_atom_site_disorder_group
O1A O 0.64792(16) 0.60296(16) 0.47475(12) 0.0223(5) Uani 1 1 d . . . . .
N1A N 0.49140(19) 0.70143(19) 0.77015(16) 0.0168(5) Uani 1 1 d . . . . .
N2A N 0.54532(18) 0.60143(18) 0.73092(15) 0.0171(5) Uani 1 1 d . . . . .
N3A N 0.61546(19) 0.45285(19) 0.59266(16) 0.0157(5) Uani 1 1 d . . . . .
N4A N 0.67962(18) 0.36921(19) 0.53267(15) 0.0170(5) Uani 1 1 d . . . . .
N5A N 0.9554(2) -0.1267(2) 0.37182(17) 0.0286(6) Uani 1 1 d . . . . .
C1A C 0.4303(3) 1.0222(2) 0.66450(19) 0.0259(7) Uani 1 1 d . . . . .
H1AA H 0.4884 1.0075 0.6094 0.031 Uiso 1 1 calc R U . . .
C2A C 0.3735(3) 1.1374(3) 0.6856(2) 0.0330(8) Uani 1 1 d . . . . .
H2AA H 0.3927 1.2011 0.6452 0.040 Uiso 1 1 calc R U . . .
C3A C 0.2887(3) 1.1591(3) 0.7659(2) 0.0300(7) Uani 1 1 d . . . . .
H3AA H 0.2496 1.2377 0.7809 0.036 Uiso 1 1 calc R U . . .
C4A C 0.2612(2) 1.0664(2) 0.8240(2) 0.0248(7) Uani 1 1 d . . . . .
H4AA H 0.2029 1.0817 0.8790 0.030 Uiso 1 1 calc R U . . .
C5A C 0.3177(2) 0.9512(2) 0.80327(19) 0.0207(6) Uani 1 1 d . . . . .
H5AA H 0.2981 0.8879 0.8438 0.025 Uiso 1 1 calc R U . . .
C6A C 0.4036(2) 0.9283(2) 0.72253(18) 0.0163(6) Uani 1 1 d . . . . .
C7A C 0.4635(2) 0.8075(2) 0.69810(18) 0.0144(6) Uani 1 1 d . . . . .
C8A C 0.5022(2) 0.7748(2) 0.60647(18) 0.0151(6) Uani 1 1 d . . . . .
H8AA H 0.4972 0.8277 0.5408 0.018 Uiso 1 1 calc R U . . .
C9A C 0.5502(2) 0.6473(2) 0.63062(17) 0.0145(6) Uani 1 1 d . . . . .
C10A C 0.6079(2) 0.5661(2) 0.55939(18) 0.0157(6) Uani 1 1 d . . . . .
C11A C 0.6856(2) 0.2621(2) 0.56952(19) 0.0182(6) Uani 1 1 d . . . . .
H11A H 0.6441 0.2471 0.6322 0.022 Uiso 1 1 calc R U . . .
C12A C 0.7542(2) 0.1633(2) 0.51791(18) 0.0180(6) Uani 1 1 d . . . . .
C13A C 0.8138(2) 0.1811(2) 0.42385(19) 0.0211(6) Uani 1 1 d . . . . .
H13A H 0.8088 0.2601 0.3927 0.025 Uiso 1 1 calc R U . . .
C14A C 0.8798(2) 0.0864(2) 0.37545(19) 0.0221(6) Uani 1 1 d . . . . .
H14A H 0.9195 0.1012 0.3117 0.027 Uiso 1 1 calc R U . . .
C15A C 0.8891(2) -0.0315(2) 0.41891(19) 0.0210(6) Uani 1 1 d . . . . .
C16A C 0.8287(2) -0.0498(2) 0.51402(19) 0.0222(6) Uani 1 1 d . . . . .
H16A H 0.8329 -0.1283 0.5457 0.027 Uiso 1 1 calc R U . . .
C17A C 0.7636(2) 0.0467(2) 0.56059(19) 0.0207(6) Uani 1 1 d . . . . .
H17A H 0.7238 0.0327 0.6244 0.025 Uiso 1 1 calc R U . . .
C18A C 1.0237(3) -0.1087(3) 0.2786(2) 0.0302(7) Uani 1 1 d . . . . .
H18A H 0.9641 -0.0445 0.2253 0.045 Uiso 1 1 calc R U . . .
H18B H 1.0668 -0.1857 0.2562 0.045 Uiso 1 1 calc R U . . .
H18C H 1.0866 -0.0837 0.2909 0.045 Uiso 1 1 calc R U . . .
C19A C 0.9721(3) -0.2493(3) 0.4217(2) 0.0377(8) Uani 1 1 d . . . . .
H19A H 0.8890 -0.2478 0.4387 0.057 Uiso 1 1 calc R U . . .
H19B H 1.0219 -0.2793 0.4846 0.057 Uiso 1 1 calc R U . . .
H19C H 1.0168 -0.3041 0.3758 0.057 Uiso 1 1 calc R U . . .
O1B O 0.52140(16) 0.66810(17) -0.02292(12) 0.0245(5) Uani 1 1 d . . . . .
N1B N 0.68032(18) 0.54027(18) 0.29141(16) 0.0159(5) Uani 1 1 d . . . . .
N2B N 0.56880(18) 0.58756(18) 0.24257(15) 0.0171(5) Uani 1 1 d . . . . .
N3B N 0.39545(19) 0.6165(2) 0.10277(17) 0.0200(5) Uani 1 1 d . . . . .
N4B N 0.2869(2) 0.6811(2) 0.04340(15) 0.0209(5) Uani 1 1 d . . . . .
N5B N -0.29632(19) 0.9270(2) -0.09589(17) 0.0273(6) Uani 1 1 d . . . . .
C1B C 1.0079(2) 0.3496(2) 0.22383(19) 0.0223(6) Uani 1 1 d . . . . .
H1BA H 0.9855 0.3178 0.1774 0.027 Uiso 1 1 calc R U . . .
C2B C 1.1335(2) 0.3023(3) 0.2507(2) 0.0266(7) Uani 1 1 d . . . . .
H2BA H 1.1972 0.2384 0.2224 0.032 Uiso 1 1 calc R U . . .
C3B C 1.1668(3) 0.3480(3) 0.3186(2) 0.0296(7) Uani 1 1 d . . . . .
H3BA H 1.2532 0.3157 0.3368 0.036 Uiso 1 1 calc R U . . .
C4B C 1.0741(2) 0.4407(2) 0.3601(2) 0.0268(7) Uani 1 1 d . . . . .
H4BA H 1.0971 0.4713 0.4072 0.032 Uiso 1 1 calc R U . . .
C5B C 0.9480(2) 0.4890(2) 0.33335(19) 0.0213(6) Uani 1 1 d . . . . .
H5BA H 0.8848 0.5530 0.3618 0.026 Uiso 1 1 calc R U . . .
C6B C 0.9137(2) 0.4439(2) 0.26450(18) 0.0176(6) Uani 1 1 d . . . . .
C7B C 0.7822(2) 0.4970(2) 0.22986(17) 0.0150(6) Uani 1 1 d . . . . .
C8B C 0.7330(2) 0.5189(2) 0.13478(18) 0.0175(6) Uani 1 1 d . . . . .
H8BA H 0.7790 0.4997 0.0745 0.021 Uiso 1 1 calc R U . . .
C9B C 0.6017(2) 0.5752(2) 0.14627(17) 0.0152(6) Uani 1 1 d . . . . .
C10B C 0.5039(2) 0.6230(2) 0.06668(19) 0.0179(6) Uani 1 1 d . . . . .
C11B C 0.1979(2) 0.6493(2) 0.07593(19) 0.0213(6) Uani 1 1 d . . . . .
H11B H 0.2144 0.5790 0.1309 0.026 Uiso 1 1 calc R U . . .
C12B C 0.0727(2) 0.7196(2) 0.02946(19) 0.0205(6) Uani 1 1 d . . . . .
C13B C 0.0323(2) 0.8395(2) -0.03114(19) 0.0238(7) Uani 1 1 d . . . . .
H13B H 0.0894 0.8750 -0.0447 0.029 Uiso 1 1 calc R U . . .
C14B C -0.0883(2) 0.9069(3) -0.0714(2) 0.0241(6) Uani 1 1 d . . . . .
H14B H -0.1131 0.9884 -0.1115 0.029 Uiso 1 1 calc R U . . .
C15B C -0.1758(2) 0.8582(2) -0.05479(19) 0.0207(6) Uani 1 1 d . . . . .
C16B C -0.1351(2) 0.7377(2) 0.00567(19) 0.0225(6) Uani 1 1 d . . . . .
H16B H -0.1913 0.7012 0.0176 0.027 Uiso 1 1 calc R U . . .
C17B C -0.0154(2) 0.6715(2) 0.04795(19) 0.0215(6) Uani 1 1 d . . . . .
H17B H 0.0081 0.5914 0.0906 0.026 Uiso 1 1 calc R U . . .
C18B C -0.3438(3) 1.0583(3) -0.1362(2) 0.0334(8) Uani 1 1 d . . . . .
H18D H -0.2886 1.0745 -0.1915 0.050 Uiso 1 1 calc R U . . .
H18E H -0.3450 1.0963 -0.0815 0.050 Uiso 1 1 calc R U . . .
H18F H -0.4300 1.0931 -0.1627 0.050 Uiso 1 1 calc R U . . .
C19B C -0.3887(3) 0.8787(3) -0.0656(2) 0.0342(8) Uani 1 1 d . . . . .
H19D H -0.3567 0.7993 -0.0830 0.051 Uiso 1 1 calc R U . . .
H19E H -0.4689 0.9365 -0.1018 0.051 Uiso 1 1 calc R U . . .
H19F H -0.4027 0.8680 0.0083 0.051 Uiso 1 1 calc R U . . .
H1NA H 0.489(2) 0.693(2) 0.838(2) 0.022(7) Uiso 1 1 d . . . . .
H3NA H 0.581(3) 0.428(3) 0.654(2) 0.038(9) Uiso 1 1 d . . . . .
H1NB H 0.676(3) 0.539(3) 0.363(2) 0.038(8) Uiso 1 1 d . . . . .
H3NB H 0.406(3) 0.557(3) 0.166(2) 0.048(10) Uiso 1 1 d . . . . .

loop_
_atom_site_aniso_label
_atom_site_aniso_U_11
_atom_site_aniso_U_22
_atom_site_aniso_U_33
_atom_site_aniso_U_23
_atom_site_aniso_U_13
_atom_site_aniso_U_12
O1A 0.0315(11) 0.0180(10) 0.0141(10) -0.0035(8) 0.0022(8) -0.0092(9)
N1A 0.0220(12) 0.0148(12) 0.0099(11) -0.0036(9) -0.0006(9) -0.0048(10)
N2A 0.0213(12) 0.0140(12) 0.0136(11) -0.0029(9) -0.0033(9) -0.0055(10)
N3A 0.0168(11) 0.0106(12) 0.0134(11) -0.0013(9) -0.0020(9) -0.0014(9)
N4A 0.0184(11) 0.0128(12) 0.0166(11) -0.0049(9) -0.0028(9) -0.0030(10)
N5A 0.0389(14) 0.0146(13) 0.0255(13) -0.0065(10) 0.0028(11) -0.0061(11)
C1A 0.0404(17) 0.0161(15) 0.0152(14) -0.0005(12) 0.0019(12) -0.0098(13)
C2A 0.051(2) 0.0154(16) 0.0246(16) -0.0018(13) 0.0019(14) -0.0106(15)
C3A 0.0359(17) 0.0139(16) 0.0284(16) -0.0082(13) -0.0077(13) 0.0020(13)
C4A 0.0223(15) 0.0214(16) 0.0241(15) -0.0109(13) -0.0026(12) -0.0009(13)
C5A 0.0215(14) 0.0183(15) 0.0199(14) -0.0047(12) -0.0010(11) -0.0066(12)
C6A 0.0166(13) 0.0127(14) 0.0130(13) -0.0011(11) -0.0069(10) -0.0004(11)
C7A 0.0117(12) 0.0117(14) 0.0135(13) 0.0003(11) -0.0055(10) -0.0005(11)
C8A 0.0156(13) 0.0128(14) 0.0120(13) 0.0001(10) -0.0042(10) -0.0028(11)
C9A 0.0123(12) 0.0165(14) 0.0107(13) -0.0009(10) -0.0055(10) -0.0031(11)
C10A 0.0141(13) 0.0124(14) 0.0139(13) 0.0010(11) -0.0081(10) -0.0008(11)
C11A 0.0148(13) 0.0169(15) 0.0171(14) -0.0019(11) -0.0056(10) -0.0022(11)
C12A 0.0181(14) 0.0134(14) 0.0175(14) -0.0017(11) -0.0079(11) -0.0022(11)
C13A 0.0223(14) 0.0136(15) 0.0223(15) -0.0009(12) -0.0032(11) -0.0048(12)
C14A 0.0246(15) 0.0181(15) 0.0188(14) -0.0038(12) -0.0006(11) -0.0057(12)
C15A 0.0206(14) 0.0118(14) 0.0243(15) -0.0013(12) -0.0084(12) -0.0017(12)
C16A 0.0283(15) 0.0101(14) 0.0240(15) 0.0027(11) -0.0093(12) -0.0066(12)
C17A 0.0224(14) 0.0180(15) 0.0175(14) 0.0003(11) -0.0055(11) -0.0067(12)
C18A 0.0334(17) 0.0242(17) 0.0287(16) -0.0112(13) 0.0010(13) -0.0069(14)
C19A 0.050(2) 0.0142(16) 0.0417(19) -0.0097(14) 0.0029(15) -0.0075(15)
O1B 0.0310(11) 0.0290(12) 0.0119(10) 0.0017(8) -0.0032(8) -0.0149(9)
N1B 0.0168(11) 0.0144(12) 0.0112(11) -0.0017(9) -0.0027(9) -0.0027(9)
N2B 0.0184(12) 0.0135(12) 0.0142(11) -0.0008(9) -0.0051(9) -0.0030(10)
N3B 0.0187(12) 0.0171(13) 0.0154(12) 0.0035(10) -0.0086(10) -0.0029(10)
N4B 0.0212(12) 0.0186(13) 0.0171(11) 0.0006(9) -0.0084(9) -0.0047(10)
N5B 0.0145(12) 0.0292(15) 0.0344(14) -0.0092(11) -0.0039(10) -0.0049(11)
C1B 0.0203(14) 0.0215(16) 0.0186(14) -0.0044(12) -0.0013(11) -0.0039(12)
C2B 0.0211(15) 0.0207(16) 0.0281(16) -0.0039(13) 0.0016(12) -0.0026(13)
C3B 0.0194(15) 0.0222(17) 0.0383(18) 0.0022(14) -0.0078(13) -0.0052(13)
C4B 0.0298(16) 0.0195(16) 0.0321(16) -0.0019(13) -0.0110(13) -0.0117(13)
C5B 0.0218(15) 0.0131(14) 0.0229(15) -0.0016(11) -0.0054(12) -0.0029(12)
C6B 0.0187(14) 0.0130(14) 0.0150(13) 0.0020(11) -0.0027(11) -0.0043(11)
C7B 0.0190(13) 0.0082(13) 0.0138(13) -0.0006(10) 0.0008(11) -0.0041(11)
C8B 0.0208(14) 0.0131(14) 0.0125(13) -0.0031(11) 0.0008(11) -0.0027(11)
C9B 0.0198(14) 0.0100(13) 0.0110(13) -0.0008(10) -0.0028(10) -0.0030(11)
C10B 0.0215(14) 0.0119(14) 0.0150(14) -0.0049(11) -0.0024(11) -0.0017(12)
C11B 0.0267(15) 0.0161(15) 0.0174(14) 0.0008(11) -0.0043(12) -0.0082(13)
C12B 0.0217(14) 0.0213(16) 0.0185(14) -0.0051(12) -0.0018(11) -0.0091(13)
C13B 0.0215(15) 0.0236(17) 0.0256(15) -0.0014(13) -0.0027(12) -0.0113(13)
C14B 0.0229(15) 0.0207(16) 0.0245(15) 0.0020(12) -0.0044(12) -0.0092(13)
C15B 0.0196(14) 0.0223(16) 0.0190(14) -0.0084(12) 0.0008(11) -0.0066(12)
C16B 0.0206(15) 0.0262(16) 0.0248(15) -0.0117(13) 0.0046(12) -0.0120(13)
C17B 0.0264(15) 0.0165(15) 0.0179(14) -0.0041(11) 0.0028(11) -0.0072(12)
C18B 0.0192(15) 0.0352(19) 0.0310(17) 0.0007(14) -0.0064(13) -0.0030(14)
C19B 0.0214(15) 0.047(2) 0.0402(18) -0.0175(16) 0.0016(13) -0.0163(15)

loop_
_atom_type_symbol
_atom_type_description
_atom_type_scat_dispersion_real
_atom_type_scat_dispersion_imag
_atom_type_scat_source
C C 0.0033 0.0016 'International Tables Vol C Tables 4.2.6.8 and 6.1.1.4'
H H 0.0000 0.0000 'International Tables Vol C Tables 4.2.6.8 and 6.1.1.4'
N N 0.0061 0.0033 'International Tables Vol C Tables 4.2.6.8 and 6.1.1.4'
O O 0.0106 0.0060 'International Tables Vol C Tables 4.2.6.8 and 6.1.1.4'

loop_
_geom_angle_atom_site_label_1
_geom_angle_atom_site_label_2
_geom_angle_atom_site_label_3
_geom_angle
_geom_angle_site_symmetry_1
_geom_angle_site_symmetry_3
N2A N1A C7A 112.9(2) . .
N2A N1A H1NA 120.5(16) . .
C7A N1A H1NA 125.7(17) . .
C9A N2A N1A 103.9(2) . .
C10A N3A N4A 118.2(2) . .
C10A N3A H3NA 123.0(18) . .
N4A N3A H3NA 118.8(18) . .
C11A N4A N3A 115.2(2) . .
C15A N5A C19A 120.5(2) . .
C15A N5A C18A 120.0(2) . .
C19A N5A C18A 118.9(2) . .
C2A C1A C6A 121.0(3) . .
C2A C1A H1AA 119.5 . .
C6A C1A H1AA 119.5 . .
C1A C2A C3A 119.6(3) . .
C1A C2A H2AA 120.2 . .
C3A C2A H2AA 120.2 . .
C4A C3A C2A 119.9(3) . .
C4A C3A H3AA 120.1 . .
C2A C3A H3AA 120.1 . .
C3A C4A C5A 120.7(3) . .
C3A C4A H4AA 119.6 . .
C5A C4A H4AA 119.6 . .
C4A C5A C6A 119.9(3) . .
C4A C5A H5AA 120.1 . .
C6A C5A H5AA 120.1 . .
C1A C6A C5A 118.9(2) . .
C1A C6A C7A 120.2(2) . .
C5A C6A C7A 120.9(2) . .
N1A C7A C8A 106.1(2) . .
N1A C7A C6A 122.7(2) . .
C8A C7A C6A 131.2(2) . .
C7A C8A C9A 105.2(2) . .
C7A C8A H8AA 127.4 . .
C9A C8A H8AA 127.4 . .
N2A C9A C8A 111.9(2) . .
N2A C9A C10A 121.2(2) . .
C8A C9A C10A 126.9(2) . .
O1A C10A N3A 123.7(2) . .
O1A C10A C9A 120.3(2) . .
N3A C10A C9A 116.0(2) . .
N4A C11A C12A 121.7(2) . .
N4A C11A H11A 119.2 . .
C12A C11A H11A 119.2 . .
C17A C12A C13A 117.4(2) . .
C17A C12A C11A 121.0(2) . .
C13A C12A C11A 121.6(2) . .
C14A C13A C12A 121.4(3) . .
C14A C13A H13A 119.3 . .
C12A C13A H13A 119.3 . .
C13A C14A C15A 121.1(3) . .
C13A C14A H14A 119.5 . .
C15A C14A H14A 119.5 . .
N5A C15A C14A 121.5(2) . .
N5A C15A C16A 120.8(3) . .
C14A C15A C16A 117.7(2) . .
C17A C16A C15A 119.9(3) . .
C17A C16A H16A 120.0 . .
C15A C16A H16A 120.0 . .
C16A C17A C12A 122.6(3) . .
C16A C17A H17A 118.7 . .
C12A C17A H17A 118.7 . .
N5A C18A H18A 109.5 . .
N5A C18A H18B 109.5 . .
H18A C18A H18B 109.5 . .
N5A C18A H18C 109.5 . .
H18A C18A H18C 109.5 . .
H18B C18A H18C 109.5 . .
N5A C19A H19A 109.5 . .
N5A C19A H19B 109.5 . .
H19A C19A H19B 109.5 . .
N5A C19A H19C 109.5 . .
H19A C19A H19C 109.5 . .
H19B C19A H19C 109.5 . .
N2B N1B C7B 112.79(19) . .
N2B N1B H1NB 116.6(16) . .
C7B N1B H1NB 130.5(16) . .
N1B N2B C9B 104.39(19) . .
C10B N3B N4B 120.1(2) . .
C10B N3B H3NB 114.0(19) . .
N4B N3B H3NB 125.4(19) . .
C11B N4B N3B 114.5(2) . .
C15B N5B C18B 119.7(2) . .
C15B N5B C19B 118.8(2) . .
C18B N5B C19B 117.8(2) . .
C2B C1B C6B 120.4(2) . .
C2B C1B H1BA 119.8 . .
C6B C1B H1BA 119.8 . .
C1B C2B C3B 120.1(2) . .
C1B C2B H2BA 120.0 . .
C3B C2B H2BA 120.0 . .
C4B C3B C2B 120.0(3) . .
C4B C3B H3BA 120.0 . .
C2B C3B H3BA 120.0 . .
C3B C4B C5B 120.4(2) . .
C3B C4B H4BA 119.8 . .
C5B C4B H4BA 119.8 . .
C4B C5B C6B 120.0(2) . .
C4B C5B H5BA 120.0 . .
C6B C5B H5BA 120.0 . .
C1B C6B C5B 119.1(2) . .
C1B C6B C7B 119.1(2) . .
C5B C6B C7B 121.8(2) . .
N1B C7B C8B 105.9(2) . .
N1B C7B C6B 123.1(2) . .
C8B C7B C6B 130.9(2) . .
C7B C8B C9B 105.4(2) . .
C7B C8B H8BA 127.3 . .
C9B C8B H8BA 127.3 . .
N2B C9B C8B 111.5(2) . .
N2B C9B C10B 120.8(2) . .
C8B C9B C10B 127.7(2) . .
O1B C10B N3B 124.9(2) . .
O1B C10B C9B 121.3(2) . .
N3B C10B C9B 113.7(2) . .
N4B C11B C12B 120.7(2) . .
N4B C11B H11B 119.7 . .
C12B C11B H11B 119.7 . .
C13B C12B C17B 117.2(2) . .
C13B C12B C11B 121.9(2) . .
C17B C12B C11B 120.8(2) . .
C14B C13B C12B 121.3(3) . .
C14B C13B H13B 119.3 . .
C12B C13B H13B 119.3 . .
C13B C14B C15B 121.6(3) . .
C13B C14B H14B 119.2 . .
C15B C14B H14B 119.2 . .
N5B C15B C14B 120.9(3) . .
N5B C15B C16B 122.1(3) . .
C14B C15B C16B 117.0(2) . .
C17B C16B C15B 121.2(3) . .
C17B C16B H16B 119.4 . .
C15B C16B H16B 119.4 . .
C16B C17B C12B 121.5(3) . .
C16B C17B H17B 119.2 . .
C12B C17B H17B 119.2 . .
N5B C18B H18D 109.5 . .
N5B C18B H18E 109.5 . .
H18D C18B H18E 109.5 . .
N5B C18B H18F 109.5 . .
H18D C18B H18F 109.5 . .
H18E C18B H18F 109.5 . .
N5B C19B H19D 109.5 . .
N5B C19B H19E 109.5 . .
H19D C19B H19E 109.5 . .
N5B C19B H19F 109.5 . .
H19D C19B H19F 109.5 . .
H19E C19B H19F 109.5 . .

loop_
_geom_bond_atom_site_label_1
_geom_bond_atom_site_label_2
_geom_bond_distance
_geom_bond_site_symmetry_2
O1A C10A 1.245(3) .
N1A N2A 1.349(3) .
N1A C7A 1.352(3) .
N1A H1NA 0.90(3) .
N2A C9A 1.335(3) .
N3A C10A 1.344(3) .
N3A N4A 1.388(3) .
N3A H3NA 0.92(3) .
N4A C11A 1.282(3) .
N5A C15A 1.374(3) .
N5A C19A 1.444(4) .
N5A C18A 1.443(3) .
C1A C2A 1.387(4) .
C1A C6A 1.385(4) .
C1A H1AA 0.9500 .
C2A C3A 1.387(4) .
C2A H2AA 0.9500 .
C3A C4A 1.377(4) .
C3A H3AA 0.9500 .
C4A C5A 1.386(3) .
C4A H4AA 0.9500 .
C5A C6A 1.398(3) .
C5A H5AA 0.9500 .
C6A C7A 1.468(3) .
C7A C8A 1.374(3) .
C8A C9A 1.393(3) .
C8A H8AA 0.9500 .
C9A C10A 1.475(3) .
C11A C12A 1.450(3) .
C11A H11A 0.9500 .
C12A C17A 1.387(4) .
C12A C13A 1.400(4) .
C13A C14A 1.381(3) .
C13A H13A 0.9500 .
C14A C15A 1.405(4) .
C14A H14A 0.9500 .
C15A C16A 1.416(4) .
C16A C17A 1.380(3) .
C16A H16A 0.9500 .
C17A H17A 0.9500 .
C18A H18A 0.9800 .
C18A H18B 0.9800 .
C18A H18C 0.9800 .
C19A H19A 0.9800 .
C19A H19B 0.9800 .
C19A H19C 0.9800 .
O1B C10B 1.234(3) .
N1B N2B 1.349(3) .
N1B C7B 1.361(3) .
N1B H1NB 0.96(3) .
N2B C9B 1.346(3) .
N3B C10B 1.354(3) .
N3B N4B 1.380(3) .
N3B H3NB 0.95(3) .
N4B C11B 1.290(3) .
N5B C15B 1.379(3) .
N5B C18B 1.447(4) .
N5B C19B 1.457(4) .
C1B C2B 1.382(3) .
C1B C6B 1.396(3) .
C1B H1BA 0.9500 .
C2B C3B 1.385(4) .
C2B H2BA 0.9500 .
C3B C4B 1.383(4) .
C3B H3BA 0.9500 .
C4B C5B 1.385(3) .
C4B H4BA 0.9500 .
C5B C6B 1.397(3) .
C5B H5BA 0.9500 .
C6B C7B 1.468(3) .
C7B C8B 1.386(3) .
C8B C9B 1.394(3) .
C8B H8BA 0.9500 .
C9B C10B 1.477(3) .
C11B C12B 1.451(3) .
C11B H11B 0.9500 .
C12B C13B 1.399(4) .
C12B C17B 1.405(4) .
C13B C14B 1.376(3) .
C13B H13B 0.9500 .
C14B C15B 1.403(4) .
C14B H14B 0.9500 .
C15B C16B 1.405(4) .
C16B C17B 1.376(4) .
C16B H16B 0.9500 .
C17B H17B 0.9500 .
C18B H18D 0.9800 .
C18B H18E 0.9800 .
C18B H18F 0.9800 .
C19B H19D 0.9800 .
C19B H19E 0.9800 .
C19B H19F 0.9800 .

loop_
_geom_torsion_atom_site_label_1
_geom_torsion_atom_site_label_2
_geom_torsion_atom_site_label_3
_geom_torsion_atom_site_label_4
_geom_torsion
_geom_torsion_site_symmetry_1
_geom_torsion_site_symmetry_2
_geom_torsion_site_symmetry_3
_geom_torsion_site_symmetry_4
C7A N1A N2A C9A -0.4(3) . . . .
C10A N3A N4A C11A 178.7(2) . . . .
C6A C1A C2A C3A 0.0(4) . . . .
C1A C2A C3A C4A -0.2(4) . . . .
C2A C3A C4A C5A 0.2(4) . . . .
C3A C4A C5A C6A 0.0(4) . . . .
C2A C1A C6A C5A 0.2(4) . . . .
C2A C1A C6A C7A 179.2(2) . . . .
C4A C5A C6A C1A -0.2(4) . . . .
C4A C5A C6A C7A -179.2(2) . . . .
N2A N1A C7A C8A -0.4(3) . . . .
N2A N1A C7A C6A 179.6(2) . . . .
C1A C6A C7A N1A 148.7(2) . . . .
C5A C6A C7A N1A -32.3(4) . . . .
C1A C6A C7A C8A -31.3(4) . . . .
C5A C6A C7A C8A 147.7(3) . . . .
N1A C7A C8A C9A 1.0(3) . . . .
C6A C7A C8A C9A -179.0(2) . . . .
N1A N2A C9A C8A 1.1(3) . . . .
N1A N2A C9A C10A 177.8(2) . . . .
C7A C8A C9A N2A -1.3(3) . . . .
C7A C8A C9A C10A -177.8(2) . . . .
N4A N3A C10A O1A 4.9(3) . . . .
N4A N3A C10A C9A -174.04(18) . . . .
N2A C9A C10A O1A -157.4(2) . . . .
C8A C9A C10A O1A 18.7(4) . . . .
N2A C9A C10A N3A 21.6(3) . . . .
C8A C9A C10A N3A -162.3(2) . . . .
N3A N4A C11A C12A -177.31(19) . . . .
N4A C11A C12A C17A 177.7(2) . . . .
N4A C11A C12A C13A -2.0(4) . . . .
C17A C12A C13A C14A -0.2(4) . . . .
C11A C12A C13A C14A 179.5(2) . . . .
C12A C13A C14A C15A 0.2(4) . . . .
C19A N5A C15A C14A 175.1(2) . . . .
C18A N5A C15A C14A 3.7(4) . . . .
C19A N5A C15A C16A -4.3(4) . . . .
C18A N5A C15A C16A -175.7(2) . . . .
C13A C14A C15A N5A -179.5(2) . . . .
C13A C14A C15A C16A -0.1(4) . . . .
N5A C15A C16A C17A 179.3(2) . . . .
C14A C15A C16A C17A -0.1(4) . . . .
C15A C16A C17A C12A 0.1(4) . . . .
C13A C12A C17A C16A 0.0(4) . . . .
C11A C12A C17A C16A -179.6(2) . . . .
C7B N1B N2B C9B -0.9(3) . . . .
C10B N3B N4B C11B 166.6(2) . . . .
C6B C1B C2B C3B 0.2(4) . . . .
C1B C2B C3B C4B 0.3(4) . . . .
C2B C3B C4B C5B -0.6(4) . . . .
C3B C4B C5B C6B 0.3(4) . . . .
C2B C1B C6B C5B -0.5(4) . . . .
C2B C1B C6B C7B 176.4(2) . . . .
C4B C5B C6B C1B 0.2(4) . . . .
C4B C5B C6B C7B -176.6(2) . . . .
N2B N1B C7B C8B 0.6(3) . . . .
N2B N1B C7B C6B 178.5(2) . . . .
C1B C6B C7B N1B 147.3(3) . . . .
C5B C6B C7B N1B -35.9(4) . . . .
C1B C6B C7B C8B -35.4(4) . . . .
C5B C6B C7B C8B 141.4(3) . . . .
N1B C7B C8B C9B -0.1(3) . . . .
C6B C7B C8B C9B -177.7(3) . . . .
N1B N2B C9B C8B 0.8(3) . . . .
N1B N2B C9B C10B -176.7(2) . . . .
C7B C8B C9B N2B -0.5(3) . . . .
C7B C8B C9B C10B 176.9(2) . . . .
N4B N3B C10B O1B -11.7(4) . . . .
N4B N3B C10B C9B 165.79(19) . . . .
N2B C9B C10B O1B 144.1(2) . . . .
C8B C9B C10B O1B -33.1(4) . . . .
N2B C9B C10B N3B -33.5(3) . . . .
C8B C9B C10B N3B 149.3(3) . . . .
N3B N4B C11B C12B 171.8(2) . . . .
N4B C11B C12B C13B -17.5(4) . . . .
N4B C11B C12B C17B 165.7(2) . . . .
C17B C12B C13B C14B -0.5(4) . . . .
C11B C12B C13B C14B -177.4(2) . . . .
C12B C13B C14B C15B -0.8(4) . . . .
C18B N5B C15B C14B -14.4(4) . . . .
C19B N5B C15B C14B -172.1(2) . . . .
C18B N5B C15B C16B 165.2(2) . . . .
C19B N5B C15B C16B 7.5(4) . . . .
C13B C14B C15B N5B -179.9(2) . . . .
C13B C14B C15B C16B 0.5(4) . . . .
N5B C15B C16B C17B -178.5(2) . . . .
C14B C15B C16B C17B 1.1(4) . . . .
C15B C16B C17B C12B -2.4(4) . . . .
C13B C12B C17B C16B 2.1(4) . . . .
C11B C12B C17B C16B 179.0(2) . . . .
